data_7220419
loop_
_publ_author_name
'Liu, Dong'
'Ge, Yu'
'Li, Ni-Ya'
'Ma, Wei'
'Tang, Xiaoyan'

_publ_section_title
;
 Coordination assemblies of Zn(NO3)2 with 4-pyr-poly-2-ene and
 polycarboxylates: structural diversification and photoluminescence
 properties
;
_journal_name_full 'RSC Adv.'
_journal_paper_doi 10.1039/C5RA07371E
_journal_year 2015
_chemical_formula_moiety 'C15 H10 N O4 Zn, H2 O'
_chemical_formula_sum 'C15 H12 N O5 Zn'
_chemical_formula_weight 351.65
_chemical_name_systematic
; 
 ? 
;
_space_group_IT_number 14
_symmetry_cell_setting monoclinic
_symmetry_space_group_name_Hall '-P 2yn'
_symmetry_space_group_name_H-M 'P 1 21/n 1'
_atom_sites_solution_hydrogens geom
_atom_sites_solution_primary direct
_atom_sites_solution_secondary difmap
_audit_creation_method SHELXL-97
_audit_update_record
;
2014-12-11 deposited with the CCDC.
2015-05-07 downloaded from the CCDC.
;
_cell_angle_alpha 90.00
_cell_angle_beta 105.38(3)
_cell_angle_gamma 90.00
_cell_formula_units_Z 4
_cell_length_a 9.1087(18)
_cell_length_b 14.849(3)
_cell_length_c 10.894(2)
_cell_measurement_temperature 223(2)
_cell_volume 1420.7(5)
_computing_cell_refinement 'Bruker SMART'
_computing_data_collection 'Bruker SMART'
_computing_data_reduction 'Bruker SAINT'
_computing_molecular_graphics Diamond
_computing_publication_material 'SHELXTL and PLATON (Spek, 2009)'
_computing_structure_refinement SHELXTL
_computing_structure_solution 'SHELXTL (Sheldrick, 2008)'
_diffrn_ambient_temperature 223(2)
_diffrn_measured_fraction_theta_full 0.998
_diffrn_measured_fraction_theta_max 0.998
_diffrn_measurement_device_type 'CCD area detector'
_diffrn_measurement_method 'phi and omega scans'
_diffrn_radiation_monochromator graphite
_diffrn_radiation_source 'fine-focus sealed tube'
_diffrn_radiation_type MoK\a
_diffrn_radiation_wavelength 0.71073
_diffrn_reflns_av_R_equivalents 0.0319
_diffrn_reflns_av_sigmaI/netI 0.0454
_diffrn_reflns_limit_h_max 10
_diffrn_reflns_limit_h_min -10
_diffrn_reflns_limit_k_max 17
_diffrn_reflns_limit_k_min -13
_diffrn_reflns_limit_l_max 12
_diffrn_reflns_limit_l_min -12
_diffrn_reflns_number 5846
_diffrn_reflns_theta_full 25.05
_diffrn_reflns_theta_max 25.05
_diffrn_reflns_theta_min 2.94
_diffrn_standards_decay_% 0
_diffrn_standards_interval_count 0
_diffrn_standards_interval_time 0
_diffrn_standards_number 0
_exptl_absorpt_coefficient_mu 1.752
_exptl_absorpt_correction_T_max 0.6685
_exptl_absorpt_correction_T_min 0.6041
_exptl_absorpt_correction_type multi-scan
_exptl_absorpt_process_details 'Sadabs, (Sheldrick 2001)'
_exptl_crystal_colour yellow
_exptl_crystal_density_diffrn 1.644
_exptl_crystal_density_method 'not measured'
_exptl_crystal_description block
_exptl_crystal_F_000 716
_exptl_crystal_size_max 0.32
_exptl_crystal_size_mid 0.26
_exptl_crystal_size_min 0.25
_refine_diff_density_max 0.664
_refine_diff_density_min -0.769
_refine_diff_density_rms 0.089
_refine_ls_extinction_method none
_refine_ls_goodness_of_fit_ref 1.069
_refine_ls_hydrogen_treatment constr
_refine_ls_matrix_type full
_refine_ls_number_parameters 199
_refine_ls_number_reflns 2501
_refine_ls_number_restraints 0
_refine_ls_restrained_S_all 1.069
_refine_ls_R_factor_all 0.0504
_refine_ls_R_factor_gt 0.0383
_refine_ls_shift/su_max 0.000
_refine_ls_shift/su_mean 0.000
_refine_ls_structure_factor_coef Fsqd
_refine_ls_weighting_details 'calc w=1/[\s^2^(Fo^2^)+(0.0364P)^2^+2.6904P] where P=(Fo^2^+2Fc^2^)/3'
_refine_ls_weighting_scheme calc
_refine_ls_wR_factor_gt 0.0925
_refine_ls_wR_factor_ref 0.1019
_reflns_number_gt 2007
_reflns_number_total 2501
_reflns_threshold_expression >2sigma(I)
_cod_data_source_file c5ra07371e2.cif
_cod_data_source_block 1
_cod_depositor_comments
;
The following automatic conversions were performed:

'_symmetry_cell_setting' value 'Monoclinic' changed to 'monoclinic'
according to
/usr/data/users/saulius/crontab/automatic-downloads/rss-feeds/RSC/lib/dictionaries/cif_core.dic
dictionary named 'cif_core.dic' version 2.4.2 from 2011-04-26.

Automatic conversion script
Id: cif_fix_values 3271 2015-04-21 07:52:19Z andrius 
;
_cod_original_sg_symbol_H-M 'P 21/n'
_cod_database_code 7220419

loop_
_symmetry_equiv_pos_as_xyz
'x, y, z'
'-x+1/2, y+1/2, -z+1/2'
'-x, -y, -z'
'x-1/2, -y-1/2, z-1/2'

loop_
_atom_site_label
_atom_site_type_symbol
_atom_site_fract_x
_atom_site_fract_y
_atom_site_fract_z
_atom_site_U_iso_or_equiv
_atom_site_adp_type
_atom_site_occupancy
_atom_site_symmetry_multiplicity
_atom_site_calc_flag
_atom_site_refinement_flags
Zn1 Zn 0.35895(4) -0.00331(3) 0.39134(3) 0.01146(15) Uani 1 1 d .
N1 N 0.1475(3) -0.0174(2) 0.2725(3) 0.0167(7) Uani 1 1 d .
O1 O 0.4510(3) 0.1021(2) 0.3159(3) 0.0340(7) Uani 1 1 d .
O2 O 0.6531(3) 0.1048(2) 0.4827(3) 0.0348(8) Uani 1 1 d .
O3 O 0.8115(3) 0.4153(2) 0.0188(3) 0.0309(7) Uani 1 1 d .
O4 O 1.0158(3) 0.4109(2) 0.1837(2) 0.0339(8) Uani 1 1 d .
O5 O 0.1780(7) 0.2148(4) 0.1681(6) 0.128(2) Uani 1 1 d .
H1W H 0.1581 0.2568 0.1130 0.191 Uiso 1 1 d R
H2W H 0.2301 0.2067 0.2445 0.191 Uiso 1 1 d R
C1 C 0.0347(5) 0.0350(3) 0.2872(5) 0.0420(13) Uani 1 1 d .
H1 H 0.0562 0.0769 0.3543 0.050 Uiso 1 1 calc R
C2 C -0.1108(5) 0.0313(4) 0.2099(5) 0.0455(14) Uani 1 1 d .
H2 H -0.1855 0.0704 0.2247 0.055 Uiso 1 1 calc R
C3 C -0.1487(4) -0.0297(3) 0.1102(3) 0.0188(8) Uani 1 1 d .
C4 C -0.0305(4) -0.0845(3) 0.0952(3) 0.0205(8) Uani 1 1 d .
H4 H -0.0489 -0.1271 0.0289 0.025 Uiso 1 1 calc R
C5 C 0.1124(4) -0.0768(3) 0.1765(3) 0.0196(8) Uani 1 1 d .
H5 H 0.1896 -0.1150 0.1642 0.024 Uiso 1 1 calc R
C6 C -0.3003(4) -0.0346(3) 0.0228(4) 0.0219(9) Uani 1 1 d .
H6 H -0.3110 -0.0665 -0.0536 0.026 Uiso 1 1 calc R
C7 C -0.4260(4) 0.0030(3) 0.0432(4) 0.0219(9) Uani 1 1 d .
H7 H -0.4158 0.0352 0.1193 0.026 Uiso 1 1 calc R
C8 C 0.6546(4) 0.2000(2) 0.3112(3) 0.0170(8) Uani 1 1 d .
C9 C 0.5832(4) 0.2324(3) 0.1915(4) 0.0244(9) Uani 1 1 d .
H9 H 0.4838 0.2135 0.1503 0.029 Uiso 1 1 calc R
C10 C 0.6583(4) 0.2929(3) 0.1319(4) 0.0246(9) Uani 1 1 d .
H10 H 0.6091 0.3148 0.0504 0.030 Uiso 1 1 calc R
C11 C 0.8052(4) 0.3212(2) 0.1915(3) 0.0174(8) Uani 1 1 d .
C12 C 0.8760(4) 0.2888(3) 0.3119(3) 0.0191(8) Uani 1 1 d .
H12 H 0.9752 0.3076 0.3534 0.023 Uiso 1 1 calc R
C13 C 0.8008(4) 0.2286(3) 0.3710(3) 0.0193(8) Uani 1 1 d .
H13 H 0.8496 0.2070 0.4528 0.023 Uiso 1 1 calc R
C14 C 0.5800(4) 0.1307(2) 0.3754(3) 0.0175(8) Uani 1 1 d .
C15 C 0.8841(4) 0.3872(3) 0.1263(3) 0.0189(8) Uani 1 1 d .

loop_
_atom_site_aniso_label
_atom_site_aniso_U_11
_atom_site_aniso_U_22
_atom_site_aniso_U_33
_atom_site_aniso_U_23
_atom_site_aniso_U_13
_atom_site_aniso_U_12
Zn1 0.0089(2) 0.0121(3) 0.0130(2) 0.00003(16) 0.00221(16) 0.00034(17)
N1 0.0112(15) 0.0188(17) 0.0185(16) -0.0007(13) 0.0009(13) 0.0032(13)
O1 0.0348(17) 0.0411(19) 0.0244(15) 0.0070(13) 0.0048(13) -0.0221(15)
O2 0.0268(16) 0.0378(19) 0.0368(18) 0.0247(14) 0.0034(14) -0.0063(14)
O3 0.0197(14) 0.0410(18) 0.0316(16) 0.0198(14) 0.0063(12) -0.0008(14)
O4 0.0292(16) 0.048(2) 0.0213(15) 0.0059(13) 0.0015(13) -0.0256(15)
O5 0.137(5) 0.106(5) 0.127(5) 0.006(4) 0.012(4) 0.007(4)
C1 0.021(2) 0.047(3) 0.051(3) -0.037(2) -0.003(2) 0.008(2)
C2 0.016(2) 0.057(3) 0.055(3) -0.036(3) -0.005(2) 0.013(2)
C3 0.0143(19) 0.019(2) 0.0204(19) 0.0005(16) 0.0009(16) -0.0013(16)
C4 0.0192(19) 0.021(2) 0.0204(19) -0.0043(16) 0.0033(16) -0.0008(17)
C5 0.0134(18) 0.020(2) 0.024(2) -0.0055(16) 0.0023(16) 0.0037(16)
C6 0.018(2) 0.023(2) 0.022(2) -0.0030(16) 0.0000(16) -0.0037(17)
C7 0.0158(19) 0.026(2) 0.0218(19) -0.0023(16) 0.0003(16) -0.0035(17)
C8 0.0216(19) 0.0143(19) 0.0171(19) 0.0007(15) 0.0086(16) -0.0017(16)
C9 0.0159(19) 0.029(2) 0.025(2) 0.0061(17) -0.0017(16) -0.0099(18)
C10 0.018(2) 0.033(2) 0.019(2) 0.0103(17) -0.0018(16) -0.0057(18)
C11 0.0170(19) 0.016(2) 0.0205(19) 0.0017(15) 0.0064(16) -0.0032(16)
C12 0.0150(18) 0.020(2) 0.022(2) -0.0007(16) 0.0042(16) -0.0028(16)
C13 0.0169(19) 0.023(2) 0.0165(19) 0.0030(16) 0.0021(15) -0.0015(17)
C14 0.023(2) 0.0128(19) 0.020(2) -0.0004(15) 0.0118(17) -0.0020(17)
C15 0.023(2) 0.018(2) 0.019(2) 0.0000(16) 0.0102(17) 0.0000(17)

loop_
_atom_type_symbol
_atom_type_description
_atom_type_scat_dispersion_real
_atom_type_scat_dispersion_imag
_atom_type_scat_source
C C 0.0033 0.0016 'International Tables Vol C Tables 4.2.6.8 and 6.1.1.4'
H H 0.0000 0.0000 'International Tables Vol C Tables 4.2.6.8 and 6.1.1.4'
N N 0.0061 0.0033 'International Tables Vol C Tables 4.2.6.8 and 6.1.1.4'
O O 0.0106 0.0060 'International Tables Vol C Tables 4.2.6.8 and 6.1.1.4'
Zn Zn 0.2839 1.4301 'International Tables Vol C Tables 4.2.6.8 and 6.1.1.4'

loop_
_geom_angle_atom_site_label_1
_geom_angle_atom_site_label_2
_geom_angle_atom_site_label_3
_geom_angle
_geom_angle_site_symmetry_1
_geom_angle_site_symmetry_3
O4 Zn1 N1 102.66(12) 2_645 .
O4 Zn1 O3 157.71(12) 2_645 4_566
N1 Zn1 O3 99.47(11) . 4_566
O4 Zn1 O1 89.09(14) 2_645 .
N1 Zn1 O1 104.10(12) . .
O3 Zn1 O1 88.07(13) 4_566 .
O4 Zn1 O2 86.78(13) 2_645 3_656
N1 Zn1 O2 98.06(12) . 3_656
O3 Zn1 O2 87.55(13) 4_566 3_656
O1 Zn1 O2 157.82(12) . 3_656
O4 Zn1 Zn1 83.26(8) 2_645 3_656
N1 Zn1 Zn1 167.96(9) . 3_656
O3 Zn1 Zn1 74.50(8) 4_566 3_656
O1 Zn1 Zn1 86.30(8) . 3_656
O2 Zn1 Zn1 71.58(8) 3_656 3_656
C1 N1 C5 116.6(3) . .
C1 N1 Zn1 119.7(3) . .
C5 N1 Zn1 123.8(2) . .
C14 O1 Zn1 118.6(2) . .
C14 O2 Zn1 138.0(3) . 3_656
C15 O3 Zn1 134.1(3) . 4_665
C15 O4 Zn1 123.1(2) . 2_655
N1 C1 C2 123.6(4) . .
C1 C2 C3 120.5(4) . .
C2 C3 C4 115.8(4) . .
C2 C3 C6 122.8(4) . .
C4 C3 C6 121.4(3) . .
C5 C4 C3 120.4(4) . .
N1 C5 C4 123.2(3) . .
C7 C6 C3 124.9(4) . .
C6 C7 C7 124.2(5) . 3_455
C9 C8 C13 119.4(3) . .
C9 C8 C14 121.3(3) . .
C13 C8 C14 119.2(3) . .
C8 C9 C10 120.0(3) . .
C11 C10 C9 120.6(3) . .
C12 C11 C10 119.1(3) . .
C12 C11 C15 120.9(3) . .
C10 C11 C15 120.0(3) . .
C13 C12 C11 120.1(3) . .
C12 C13 C8 120.8(3) . .
O2 C14 O1 125.1(3) . .
O2 C14 C8 117.0(3) . .
O1 C14 C8 117.9(3) . .
O4 C15 O3 124.9(3) . .
O4 C15 C11 117.7(3) . .
O3 C15 C11 117.3(3) . .

loop_
_geom_bond_atom_site_label_1
_geom_bond_atom_site_label_2
_geom_bond_distance
_geom_bond_site_symmetry_2
Zn1 O4 2.021(3) 2_645
Zn1 N1 2.027(3) .
Zn1 O3 2.035(3) 4_566
Zn1 O1 2.047(3) .
Zn1 O2 2.061(3) 3_656
Zn1 Zn1 2.9983(13) 3_656
N1 C1 1.333(5) .
N1 C5 1.340(5) .
O1 C14 1.256(5) .
O2 C14 1.243(4) .
O2 Zn1 2.061(3) 3_656
O3 C15 1.255(4) .
O3 Zn1 2.035(3) 4_665
O4 C15 1.248(5) .
O4 Zn1 2.021(3) 2_655
C1 C2 1.370(6) .
C2 C3 1.386(6) .
C3 C4 1.394(5) .
C3 C6 1.456(5) .
C4 C5 1.372(5) .
C6 C7 1.344(5) .
C7 C7 1.428(8) 3_455
C8 C9 1.380(5) .
C8 C13 1.385(5) .
C8 C14 1.504(5) .
C9 C10 1.390(5) .
C10 C11 1.389(5) .
C11 C12 1.385(5) .
C11 C15 1.500(5) .
C12 C13 1.384(5) .

loop_
_geom_hbond_atom_site_label_D
_geom_hbond_atom_site_label_H
_geom_hbond_atom_site_label_A
_geom_hbond_distance_DH
_geom_hbond_distance_HA
_geom_hbond_distance_DA
_geom_hbond_angle_DHA
_geom_hbond_site_symmetry_A
O5 H2W O1 0.85 2.50 3.075(7) 126.0 .
O5 H1W O2 0.85 2.49 3.325(7) 167.1 4_565
